data_2201374
loop_
_publ_author_name
'Thamotharan, S.'
'Parthasarathi, V.'
'Vijayalakshmi, L.'
'Anuradha, B.'
'Bhavik Desai'
'Anamik Shah'

_publ_section_title
;
 3-Benzylidene-1-(2,6-dichlorophenyl)indolin-2-one
;
_journal_issue 8
_journal_name_full 'Acta Crystallographica Section E'
_journal_page_first o885
_journal_page_last o886
_journal_paper_doi 10.1107/S160053680201111X
_journal_volume 58
_journal_year 2002
_chemical_formula_iupac 'C21 H13 Cl2 N O'
_chemical_formula_moiety 'C21 H13 Cl2 N O'
_chemical_formula_sum 'C21 H13 Cl2 N O'
_chemical_formula_weight 366.22
_chemical_name_systematic
;
3-Benzylidene-[N-(2,6-dichlorophenyl)-indolin-2-one]
;
_space_group_IT_number 14
_symmetry_cell_setting monoclinic
_symmetry_space_group_name_Hall '-P 2yn'
_symmetry_space_group_name_H-M 'P 1 21/n 1'
_atom_sites_solution_hydrogens geom
_atom_sites_solution_primary direct
_atom_sites_solution_secondary difmap
_audit_creation_method SHELXL-97
_cell_angle_alpha 90.00
_cell_angle_beta 105.80(4)
_cell_angle_gamma 90.00
_cell_formula_units_Z 4
_cell_length_a 9.242(5)
_cell_length_b 19.232(12)
_cell_length_c 10.319(5)
_cell_measurement_reflns_used 25
_cell_measurement_temperature 293(2)
_cell_measurement_theta_max 15
_cell_measurement_theta_min 10
_cell_volume 1764.8(17)
_computing_cell_refinement 'CAD-4 EXPRESS'
_computing_data_collection 'CAD-4 EXPRESS (Enraf-Nonius, 1994)'
_computing_data_reduction 'MolEN (Fair, 1990)'
_computing_molecular_graphics 'WinGX (Farrugia, 1999)'
_computing_publication_material SHELXL97
_computing_structure_refinement 'SHELXL97 (Sheldrick, 1997)'
_computing_structure_solution 'SHELXS97 (Sheldrick, 1997)'
_diffrn_ambient_temperature 293(2)
_diffrn_measured_fraction_theta_full 1.000
_diffrn_measured_fraction_theta_max 1.000
_diffrn_measurement_device_type 'Enraf-Nonius CAD-4'
_diffrn_measurement_method \w--2\q
_diffrn_radiation_monochromator graphite
_diffrn_radiation_source 'fine-focus sealed tube'
_diffrn_radiation_type MoK\a
_diffrn_radiation_wavelength 0.71073
_diffrn_reflns_av_R_equivalents 0.013
_diffrn_reflns_av_sigmaI/netI 0.0206
_diffrn_reflns_limit_h_max 10
_diffrn_reflns_limit_h_min 0
_diffrn_reflns_limit_k_max 22
_diffrn_reflns_limit_k_min 0
_diffrn_reflns_limit_l_max 11
_diffrn_reflns_limit_l_min -12
_diffrn_reflns_number 3290
_diffrn_reflns_theta_full 24.98
_diffrn_reflns_theta_max 24.98
_diffrn_reflns_theta_min 2.12
_diffrn_standards_decay_% 0
_diffrn_standards_interval_count 100
_diffrn_standards_number 2
_exptl_absorpt_coefficient_mu 0.376
_exptl_absorpt_correction_T_max 0.929
_exptl_absorpt_correction_T_min 0.896
_exptl_absorpt_correction_type '\y scan'
_exptl_absorpt_process_details '(North et al., 1968)'
_exptl_crystal_colour white
_exptl_crystal_density_diffrn 1.378
_exptl_crystal_density_method 'not measured'
_exptl_crystal_description plate
_exptl_crystal_F_000 752
_exptl_crystal_size_max 0.30
_exptl_crystal_size_mid 0.25
_exptl_crystal_size_min 0.20
_refine_diff_density_max 0.271
_refine_diff_density_min -0.286
_refine_ls_extinction_coef 0.0058(8)
_refine_ls_extinction_expression Fc^*^=kFc[1+0.001xFc^2^\l^3^/sin(2\q)]^-1/4^
_refine_ls_extinction_method SHELXL97
_refine_ls_goodness_of_fit_ref 1.111
_refine_ls_hydrogen_treatment constr
_refine_ls_matrix_type full
_refine_ls_number_parameters 227
_refine_ls_number_reflns 3090
_refine_ls_number_restraints 0
_refine_ls_restrained_S_all 1.111
_refine_ls_R_factor_all 0.0660
_refine_ls_R_factor_gt 0.0418
_refine_ls_shift/su_max <0.001
_refine_ls_shift/su_mean <0.001
_refine_ls_structure_factor_coef Fsqd
_refine_ls_weighting_details 'calc w = 1/[\s^2^(Fo^2^)+(0.0294P)^2^+1.0794P] where P = (Fo^2^+2Fc^2^)/3'
_refine_ls_weighting_scheme calc
_refine_ls_wR_factor_gt 0.0916
_refine_ls_wR_factor_ref 0.1073
_reflns_number_gt 2276
_reflns_number_total 3090
_reflns_threshold_expression I>2\s(I)
_cod_data_source_file ci6135.cif
_cod_data_source_block I
_cod_original_sg_symbol_H-M 'P 21/n'
_cod_database_code 2201374
_cod_database_fobs_code 2201374

loop_
_symmetry_equiv_pos_as_xyz
'x, y, z'
'-x+1/2, y+1/2, -z+1/2'
'-x, -y, -z'
'x-1/2, -y-1/2, z-1/2'

loop_
_atom_site_label
_atom_site_fract_x
_atom_site_fract_y
_atom_site_fract_z
_atom_site_U_iso_or_equiv
_atom_site_adp_type
_atom_site_calc_flag
_atom_site_refinement_flags
_atom_site_occupancy
_atom_site_disorder_assembly
_atom_site_disorder_group
_atom_site_type_symbol
Cl1 0.47556(11) 0.27210(4) 0.10827(10) 0.0924(3) Uani d . 1 . . Cl
Cl2 0.15949(9) 0.50626(4) -0.05194(9) 0.0811(3) Uani d . 1 . . Cl
O1 0.3571(2) 0.44759(10) 0.28208(19) 0.0645(5) Uani d . 1 . . O
N1 0.2359(2) 0.37615(11) 0.1072(2) 0.0513(5) Uani d . 1 . . N
C1 0.2566(3) 0.40735(13) 0.2324(3) 0.0482(6) Uani d . 1 . . C
C2 0.1302(3) 0.38254(12) 0.2858(2) 0.0460(6) Uani d . 1 . . C
C3 -0.0696(3) 0.28542(14) 0.1842(3) 0.0616(7) Uani d . 1 . . C
H3 -0.1141 0.2841 0.2549 0.074 Uiso calc R 1 . . H
C4 -0.1196(3) 0.24138(16) 0.0755(3) 0.0728(9) Uani d . 1 . . C
H4 -0.1977 0.2105 0.0734 0.087 Uiso calc R 1 . . H
C5 -0.0549(3) 0.24278(17) -0.0299(3) 0.0770(9) Uani d . 1 . . C
H5 -0.0916 0.2136 -0.1033 0.092 Uiso calc R 1 . . H
C6 0.0642(3) 0.28698(15) -0.0285(3) 0.0669(8) Uani d . 1 . . C
H6 0.1090 0.2875 -0.0990 0.080 Uiso calc R 1 . . H
C7 0.1129(3) 0.32973(13) 0.0807(3) 0.0500(6) Uani d . 1 . . C
C8 0.0471(2) 0.33167(12) 0.1880(2) 0.0461(6) Uani d . 1 . . C
C9 0.3255(3) 0.39048(13) 0.0189(2) 0.0497(6) Uani d . 1 . . C
C10 0.3016(3) 0.44970(14) -0.0610(3) 0.0544(6) Uani d . 1 . . C
C11 0.3901(3) 0.46469(16) -0.1456(3) 0.0670(8) Uani d . 1 . . C
H11 0.3730 0.5048 -0.1980 0.080 Uiso calc R 1 . . H
C12 0.5031(3) 0.42005(16) -0.1515(3) 0.0697(8) Uani d . 1 . . C
H12 0.5627 0.4300 -0.2087 0.084 Uiso calc R 1 . . H
C13 0.5301(3) 0.36092(16) -0.0750(3) 0.0695(8) Uani d . 1 . . C
H13 0.6069 0.3308 -0.0806 0.083 Uiso calc R 1 . . H
C14 0.4421(3) 0.34636(14) 0.0108(3) 0.0580(7) Uani d . 1 . . C
C15 0.1149(3) 0.41034(13) 0.4003(3) 0.0519(6) Uani d . 1 . . C
H15 0.1948 0.4379 0.4472 0.062 Uiso calc R 1 . . H
C16 -0.0092(3) 0.40376(12) 0.4625(2) 0.0516(6) Uani d . 1 . . C
C17 -0.1573(3) 0.39822(15) 0.3861(3) 0.0640(7) Uani d . 1 . . C
H17 -0.1786 0.3966 0.2927 0.077 Uiso calc R 1 . . H
C18 -0.2739(4) 0.39499(17) 0.4457(4) 0.0800(9) Uani d . 1 . . C
H18 -0.3728 0.3917 0.3929 0.096 Uiso calc R 1 . . H
C19 -0.2426(5) 0.39672(18) 0.5828(4) 0.0918(11) Uani d . 1 . . C
H19 -0.3206 0.3933 0.6234 0.110 Uiso calc R 1 . . H
C20 -0.0982(5) 0.40346(17) 0.6609(4) 0.0868(11) Uani d . 1 . . C
H20 -0.0786 0.4049 0.7541 0.104 Uiso calc R 1 . . H
C21 0.0189(4) 0.40815(14) 0.6018(3) 0.0671(8) Uani d . 1 . . C
H21 0.1168 0.4143 0.6553 0.081 Uiso calc R 1 . . H

loop_
_atom_site_aniso_label
_atom_site_aniso_U_11
_atom_site_aniso_U_22
_atom_site_aniso_U_33
_atom_site_aniso_U_12
_atom_site_aniso_U_13
_atom_site_aniso_U_23
Cl1 0.0994(6) 0.0695(5) 0.1249(8) 0.0220(4) 0.0586(6) 0.0289(5)
Cl2 0.0662(5) 0.0833(6) 0.1008(6) 0.0203(4) 0.0346(4) 0.0217(5)
O1 0.0558(11) 0.0755(13) 0.0667(12) -0.0196(10) 0.0243(9) -0.0112(10)
N1 0.0488(12) 0.0565(12) 0.0556(12) -0.0109(10) 0.0262(10) -0.0035(10)
C1 0.0446(13) 0.0486(14) 0.0541(15) -0.0005(11) 0.0180(11) 0.0029(12)
C2 0.0438(13) 0.0455(13) 0.0511(14) 0.0021(10) 0.0169(11) 0.0072(11)
C3 0.0540(15) 0.0620(17) 0.0772(19) -0.0073(13) 0.0322(14) 0.0019(15)
C4 0.0600(17) 0.0661(19) 0.100(2) -0.0217(14) 0.0338(17) -0.0153(17)
C5 0.0712(19) 0.078(2) 0.086(2) -0.0246(16) 0.0282(17) -0.0265(17)
C6 0.0649(17) 0.0745(19) 0.0692(18) -0.0154(15) 0.0320(15) -0.0154(15)
C7 0.0460(13) 0.0494(14) 0.0577(15) -0.0047(11) 0.0194(12) -0.0003(12)
C8 0.0414(12) 0.0462(13) 0.0534(14) 0.0008(10) 0.0176(11) 0.0057(11)
C9 0.0471(13) 0.0556(15) 0.0524(14) -0.0085(11) 0.0236(12) -0.0034(12)
C10 0.0474(14) 0.0603(16) 0.0587(16) -0.0020(12) 0.0200(12) 0.0031(13)
C11 0.0696(18) 0.0719(19) 0.0660(18) -0.0057(15) 0.0295(15) 0.0120(15)
C12 0.076(2) 0.080(2) 0.0682(19) -0.0128(16) 0.0455(16) -0.0057(16)
C13 0.0663(18) 0.0706(19) 0.086(2) 0.0012(15) 0.0451(17) -0.0090(17)
C14 0.0603(16) 0.0527(15) 0.0672(17) -0.0026(12) 0.0280(14) -0.0027(13)
C15 0.0545(14) 0.0520(14) 0.0518(15) -0.0025(12) 0.0189(12) 0.0041(12)
C16 0.0641(16) 0.0434(13) 0.0547(15) -0.0004(12) 0.0284(13) 0.0016(11)
C17 0.0626(18) 0.0715(18) 0.0644(17) 0.0077(14) 0.0284(14) 0.0026(14)
C18 0.0687(19) 0.088(2) 0.097(3) 0.0025(17) 0.0460(18) -0.0050(19)
C19 0.106(3) 0.090(2) 0.107(3) -0.010(2) 0.076(3) -0.015(2)
C20 0.131(3) 0.079(2) 0.070(2) -0.008(2) 0.062(2) -0.0138(18)
C21 0.087(2) 0.0616(17) 0.0591(17) -0.0056(15) 0.0307(16) -0.0098(14)

loop_
_atom_type_symbol
_atom_type_description
_atom_type_scat_dispersion_real
_atom_type_scat_dispersion_imag
_atom_type_scat_source
C C 0.0033 0.0016 'International Tables Vol C Tables 4.2.6.8 and 6.1.1.4'
H H 0.0000 0.0000 'International Tables Vol C Tables 4.2.6.8 and 6.1.1.4'
N N 0.0061 0.0033 'International Tables Vol C Tables 4.2.6.8 and 6.1.1.4'
O O 0.0106 0.0060 'International Tables Vol C Tables 4.2.6.8 and 6.1.1.4'
Cl Cl 0.1484 0.1585 'International Tables Vol C Tables 4.2.6.8 and 6.1.1.4'

loop_
_geom_angle_atom_site_label_1
_geom_angle_atom_site_label_2
_geom_angle_atom_site_label_3
_geom_angle
C1 N1 C7 110.68(19)
C1 N1 C9 123.9(2)
C7 N1 C9 125.4(2)
O1 C1 N1 124.5(2)
O1 C1 C2 129.3(2)
N1 C1 C2 106.3(2)
C15 C2 C8 135.5(2)
C15 C2 C1 118.5(2)
C8 C2 C1 105.9(2)
C4 C3 C8 120.0(3)
C4 C3 H3 120.0
C8 C3 H3 120.0
C5 C4 C3 120.6(3)
C5 C4 H4 119.7
C3 C4 H4 119.7
C4 C5 C6 121.2(3)
C4 C5 H5 119.4
C6 C5 H5 119.4
C7 C6 C5 117.3(3)
C7 C6 H6 121.4
C5 C6 H6 121.4
C6 C7 C8 123.4(2)
C6 C7 N1 127.3(2)
C8 C7 N1 109.3(2)
C3 C8 C7 117.5(2)
C3 C8 C2 134.8(2)
C7 C8 C2 107.7(2)
C10 C9 C14 117.7(2)
C10 C9 N1 121.1(2)
C14 C9 N1 121.2(2)
C11 C10 C9 121.4(2)
C11 C10 Cl2 119.6(2)
C9 C10 Cl2 118.98(19)
C12 C11 C10 119.3(3)
C12 C11 H11 120.4
C10 C11 H11 120.4
C11 C12 C13 121.2(3)
C11 C12 H12 119.4
C13 C12 H12 119.4
C12 C13 C14 119.4(3)
C12 C13 H13 120.3
C14 C13 H13 120.3
C13 C14 C9 120.9(3)
C13 C14 Cl1 119.8(2)
C9 C14 Cl1 119.3(2)
C2 C15 C16 129.5(2)
C2 C15 H15 115.3
C16 C15 H15 115.3
C17 C16 C21 118.1(2)
C17 C16 C15 121.8(2)
C21 C16 C15 120.0(3)
C18 C17 C16 121.4(3)
C18 C17 H17 119.3
C16 C17 H17 119.3
C19 C18 C17 119.3(3)
C19 C18 H18 120.3
C17 C18 H18 120.3
C20 C19 C18 120.8(3)
C20 C19 H19 119.6
C18 C19 H19 119.6
C19 C20 C21 120.2(3)
C19 C20 H20 119.9
C21 C20 H20 119.9
C20 C21 C16 120.2(3)
C20 C21 H21 119.9
C16 C21 H21 119.9

loop_
_geom_bond_atom_site_label_1
_geom_bond_atom_site_label_2
_geom_bond_site_symmetry_2
_geom_bond_distance
_geom_bond_publ_flag
Cl1 C14 . 1.725(3) ?
Cl2 C10 . 1.728(3) ?
O1 C1 . 1.210(3) ?
N1 C1 . 1.389(3) ?
N1 C7 . 1.412(3) ?
N1 C9 . 1.416(3) ?
C1 C2 . 1.498(3) ?
C2 C15 . 1.339(3) ?
C2 C8 . 1.464(3) ?
C3 C4 . 1.381(4) ?
C3 C8 . 1.391(3) ?
C3 H3 . 0.93 ?
C4 C5 . 1.376(4) ?
C4 H4 . 0.93 ?
C5 C6 . 1.388(4) ?
C5 H5 . 0.93 ?
C6 C7 . 1.369(4) ?
C6 H6 . 0.93 ?
C7 C8 . 1.401(3) ?
C9 C10 . 1.388(4) ?
C9 C14 . 1.392(3) ?
C10 C11 . 1.379(4) ?
C11 C12 . 1.366(4) ?
C11 H11 . 0.93 ?
C12 C13 . 1.368(4) ?
C12 H12 . 0.93 ?
C13 C14 . 1.385(4) ?
C13 H13 . 0.93 ?
C15 C16 . 1.465(3) ?
C15 H15 . 0.93 ?
C16 C17 . 1.385(4) ?
C16 C21 . 1.392(4) ?
C17 C18 . 1.380(4) ?
C17 H17 . 0.93 ?
C18 C19 . 1.365(5) ?
C18 H18 . 0.93 ?
C19 C20 . 1.364(5) ?
C19 H19 . 0.93 ?
C20 C21 . 1.382(4) ?
C20 H20 . 0.93 ?
C21 H21 . 0.93 ?

loop_
_geom_torsion_atom_site_label_1
_geom_torsion_atom_site_label_2
_geom_torsion_atom_site_label_3
_geom_torsion_atom_site_label_4
_geom_torsion
C7 N1 C1 O1 177.4(2)
C9 N1 C1 O1 -3.5(4)
C7 N1 C1 C2 -4.2(3)
C9 N1 C1 C2 174.9(2)
O1 C1 C2 C15 4.8(4)
N1 C1 C2 C15 -173.5(2)
O1 C1 C2 C8 -177.1(3)
N1 C1 C2 C8 4.7(2)
C8 C3 C4 C5 -0.1(5)
C3 C4 C5 C6 1.6(5)
C4 C5 C6 C7 -0.9(5)
C5 C6 C7 C8 -1.2(4)
C5 C6 C7 N1 176.6(3)
C1 N1 C7 C6 -176.1(3)
C9 N1 C7 C6 4.9(4)
C1 N1 C7 C8 2.0(3)
C9 N1 C7 C8 -177.0(2)
C4 C3 C8 C7 -2.0(4)
C4 C3 C8 C2 -177.4(3)
C6 C7 C8 C3 2.7(4)
N1 C7 C8 C3 -175.5(2)
C6 C7 C8 C2 179.3(2)
N1 C7 C8 C2 1.1(3)
C15 C2 C8 C3 -10.1(5)
C1 C2 C8 C3 172.2(3)
C15 C2 C8 C7 174.2(3)
C1 C2 C8 C7 -3.5(3)
C1 N1 C9 C10 -79.5(3)
C7 N1 C9 C10 99.5(3)
C1 N1 C9 C14 99.5(3)
C7 N1 C9 C14 -81.6(3)
C14 C9 C10 C11 -0.1(4)
N1 C9 C10 C11 178.9(2)
C14 C9 C10 Cl2 -179.1(2)
N1 C9 C10 Cl2 -0.2(3)
C9 C10 C11 C12 0.4(4)
Cl2 C10 C11 C12 179.5(2)
C10 C11 C12 C13 -0.1(5)
C11 C12 C13 C14 -0.5(5)
C12 C13 C14 C9 0.9(4)
C12 C13 C14 Cl1 -179.8(2)
C10 C9 C14 C13 -0.6(4)
N1 C9 C14 C13 -179.5(2)
C10 C9 C14 Cl1 -179.9(2)
N1 C9 C14 Cl1 1.1(3)
C8 C2 C15 C16 -7.9(5)
C1 C2 C15 C16 169.6(2)
C2 C15 C16 C17 -34.1(4)
C2 C15 C16 C21 150.7(3)
C21 C16 C17 C18 -1.9(4)
C15 C16 C17 C18 -177.2(3)
C16 C17 C18 C19 -0.5(5)
C17 C18 C19 C20 1.8(5)
C18 C19 C20 C21 -0.5(6)
C19 C20 C21 C16 -2.1(5)
C17 C16 C21 C20 3.2(4)
C15 C16 C21 C20 178.6(3)

loop_
_cod_related_entry_id
_cod_related_entry_database
_cod_related_entry_code
1 ChemSpider 24717583
